data_7058589
loop_
_publ_author_name
'Arendt-Pindel, Agata'
'Marsza\/lek-Harych, Aleksandra'
'G\;ebarowska, El\.zbieta'
'G\;ebarowski, Tomasz'
'J\;edrzkiewicz, Dawid'
'Pl\;askowska, El\.zbieta'
'Zalewski, Dariusz'
'Gulia, Nurbey'
'Szafert, S\/lawomir'
'Ejfler, Jolanta'

_publ_section_title
;
 Design and functionalization of bioactive benzoxazines. An unexpected
 ortho-substitution effect
;
_journal_issue 30
_journal_name_full 'New Journal of Chemistry'
_journal_page_first 12042
_journal_paper_doi 10.1039/C8NJ06440G
_journal_volume 43
_journal_year 2019
_chemical_formula_moiety 'C29 H41 N O Si'
_chemical_formula_sum 'C29 H41 N O Si'
_chemical_formula_weight 447.72
_space_group_crystal_system triclinic
_space_group_IT_number 2
_space_group_name_Hall '-P 1'
_space_group_name_H-M_alt 'P -1'
_symmetry_space_group_name_Hall '-P 1'
_symmetry_space_group_name_H-M 'P -1'
_atom_sites_solution_hydrogens geom
_audit_creation_method SHELXL-2014/7
_audit_update_record
;
2018-09-04 deposited with the CCDC.    2019-07-02 downloaded from the CCDC.
;
_cell_angle_alpha 80.11(3)
_cell_angle_beta 87.86(4)
_cell_angle_gamma 89.82(4)
_cell_formula_units_Z 2
_cell_length_a 5.837(3)
_cell_length_b 9.730(5)
_cell_length_c 23.888(12)
_cell_measurement_reflns_used 2436
_cell_measurement_temperature 100(2)
_cell_measurement_theta_max 34.9297
_cell_measurement_theta_min 2.9575
_cell_volume 1335.6(12)
_computing_cell_refinement
;
CrysAlis RED, Oxford Diffraction Ltd.,
Version 1.171.33.66 (release 28-04-2010 CrysAlis171 .NET)
(compiled Apr 28 2010,14:27:37)
;
_computing_data_collection
;
CrysAlis CCD, Oxford Diffraction Ltd.,
Version 1.171.33.66 (release 28-04-2010 CrysAlis171 .NET)
(compiled Apr 28 2010,14:27:37)
;
_computing_data_reduction
;
CrysAlis RED, Oxford Diffraction Ltd.,
Version 1.171.33.66 (release 28-04-2010 CrysAlis171 .NET)
(compiled Apr 28 2010,14:27:37)
;
_computing_structure_refinement 'SHELXL-2014/7 (Sheldrick, 2014)'
_computing_structure_solution 'SHELXS-2013/1 (Sheldrick, 2013)'
_diffrn_ambient_temperature 100(2)
_diffrn_detector_area_resol_mean 8.3359
_diffrn_measured_fraction_theta_full 0.995
_diffrn_measured_fraction_theta_max 0.991
_diffrn_measurement_device_type 'Xcalibur, Sapphire2, large Be window'
_diffrn_measurement_method '\w scans'
_diffrn_radiation_type MoK\a
_diffrn_radiation_wavelength 0.71073
_diffrn_reflns_av_R_equivalents 0.0872
_diffrn_reflns_av_unetI/netI 0.2257
_diffrn_reflns_Laue_measured_fraction_full 0.995
_diffrn_reflns_Laue_measured_fraction_max 0.991
_diffrn_reflns_limit_h_max 7
_diffrn_reflns_limit_h_min -6
_diffrn_reflns_limit_k_max 12
_diffrn_reflns_limit_k_min -12
_diffrn_reflns_limit_l_max 29
_diffrn_reflns_limit_l_min -29
_diffrn_reflns_number 11351
_diffrn_reflns_point_group_measured_fraction_full 0.995
_diffrn_reflns_point_group_measured_fraction_max 0.991
_diffrn_reflns_theta_full 25.500
_diffrn_reflns_theta_max 26.497
_diffrn_reflns_theta_min 2.963
_diffrn_source 'Enhance (Mo) X-ray Source'
_exptl_absorpt_coefficient_mu 0.108
_exptl_absorpt_correction_T_max 0.998
_exptl_absorpt_correction_T_min 0.975
_exptl_absorpt_correction_type analytical
_exptl_absorpt_process_details
;
CrysAlis RED, Oxford Diffraction Ltd.,
Version 1.171.33.66 (release 28-04-2010 CrysAlis171 .NET)
(compiled Apr 28 2010,14:27:37)
Analytical numeric absorption correction using a multifaceted crystal
            model based on expressions derived by R.C. Clark & J.S. Reid.
(Clark, R. C. & Reid, J. S. (1995). Acta Cryst. A51, 887-897)
;
_exptl_crystal_colour colourless
_exptl_crystal_density_diffrn 1.113
_exptl_crystal_description needle
_exptl_crystal_F_000 488
_exptl_crystal_size_max 0.380
_exptl_crystal_size_mid 0.120
_exptl_crystal_size_min 0.020
_refine_diff_density_max 0.239
_refine_diff_density_min -0.232
_refine_diff_density_rms 0.051
_refine_ls_extinction_method none
_refine_ls_goodness_of_fit_ref 0.804
_refine_ls_hydrogen_treatment constr
_refine_ls_matrix_type full
_refine_ls_number_parameters 298
_refine_ls_number_reflns 5496
_refine_ls_number_restraints 86
_refine_ls_restrained_S_all 0.799
_refine_ls_R_factor_all 0.1735
_refine_ls_R_factor_gt 0.0583
_refine_ls_shift/su_max 0.000
_refine_ls_shift/su_mean 0.000
_refine_ls_structure_factor_coef Fsqd
_refine_ls_weighting_details 'w=1/[\s^2^(Fo^2^)+(0.0284P)^2^] where P=(Fo^2^+2Fc^2^)/3'
_refine_ls_weighting_scheme calc
_refine_ls_wR_factor_gt 0.0750
_refine_ls_wR_factor_ref 0.0943
_reflns_Friedel_coverage 0.000
_reflns_number_gt 2317
_reflns_number_total 5496
_reflns_threshold_expression 'I > 2\s(I)'
_cod_data_source_file c8nj06440g2.cif
_cod_data_source_block 12
_cod_depositor_comments 'Adding full bibliography for 7058586--7058596.cif.'
_cod_database_code 7058589
_shelx_shelxl_version_number 2014/7
_shelx_space_group_comment
;
The symmetry employed for this shelxl refinement is uniquely defined
by the following loop, which should always be used as a source of
symmetry information in preference to the above space-group names.
They are only intended as comments.
;
_shelx_estimated_absorpt_t_min 0.960
_shelx_estimated_absorpt_t_max 0.998

loop_
_space_group_symop_operation_xyz
'x, y, z'
'-x, -y, -z'

loop_
_atom_site_label
_atom_site_type_symbol
_atom_site_fract_x
_atom_site_fract_y
_atom_site_fract_z
_atom_site_U_iso_or_equiv
_atom_site_adp_type
_atom_site_occupancy
_atom_site_site_symmetry_order
_atom_site_calc_flag
_atom_site_refinement_flags_posn
_atom_site_refinement_flags_adp
Si1 Si 0.57876(15) 0.52201(9) 0.65841(4) 0.0216(2) Uani 1 1 d . U
O1 O -0.2841(3) 0.89188(18) 0.21165(7) 0.0207(5) Uani 1 1 d . U
N1 N -0.3635(4) 1.0215(2) 0.28751(9) 0.0176(6) Uani 1 1 d . U
C1 C 0.1674(5) 0.7343(3) 0.51420(12) 0.0198(7) Uani 1 1 d . U
C2 C -0.0462(5) 0.6910(3) 0.50020(12) 0.0218(7) Uani 1 1 d . U
H2 H -0.1091 0.6055 0.5199 0.026 Uiso 1 1 calc R U
C3 C -0.1685(5) 0.7709(3) 0.45793(12) 0.0225(7) Uani 1 1 d . U
H3 H -0.3122 0.7379 0.4481 0.027 Uiso 1 1 calc R U
C4 C -0.0837(5) 0.8998(3) 0.42931(12) 0.0189(7) Uani 1 1 d . U
C5 C 0.1306(5) 0.9417(3) 0.44316(12) 0.0206(7) Uani 1 1 d . U
H5 H 0.1934 1.0271 0.4234 0.025 Uiso 1 1 calc R U
C6 C 0.2550(5) 0.8626(3) 0.48497(12) 0.0208(7) Uani 1 1 d . U
H6 H 0.4002 0.8947 0.4941 0.025 Uiso 1 1 calc R U
C7 C -0.2213(5) 0.9882(3) 0.38457(12) 0.0233(7) Uani 1 1 d . U
H7A H -0.1590 1.0844 0.3776 0.028 Uiso 1 1 calc R U
H7B H -0.3817 0.9922 0.3991 0.028 Uiso 1 1 calc R U
C8 C -0.2197(5) 0.9340(3) 0.32851(11) 0.0213(7) Uani 1 1 d . U
H8A H -0.0605 0.9339 0.3127 0.026 Uiso 1 1 calc R U
H8B H -0.2776 0.8369 0.3352 0.026 Uiso 1 1 calc R U
C9 C -0.4570(5) 0.9478(3) 0.24684(12) 0.0243(8) Uani 1 1 d . U
H9A H -0.5575 1.0115 0.2219 0.029 Uiso 1 1 calc R U
H9B H -0.5531 0.8700 0.2672 0.029 Uiso 1 1 calc R U
C10 C -0.1280(5) 0.9918(3) 0.18511(11) 0.0172(7) Uani 1 1 d . U
C11 C 0.0018(5) 0.9615(3) 0.13772(11) 0.0154(7) Uani 1 1 d . U
C12 C 0.1565(4) 1.0644(3) 0.11165(11) 0.0165(7) Uani 1 1 d . U
H12 H 0.2462 1.0462 0.0797 0.020 Uiso 1 1 calc R U
C13 C 0.1875(5) 1.1917(3) 0.12942(11) 0.0163(7) Uani 1 1 d . U
C14 C 0.0585(5) 1.2141(3) 0.17664(11) 0.0203(7) Uani 1 1 d . U
H14 H 0.0771 1.2994 0.1903 0.024 Uiso 1 1 calc R U
C15 C -0.0984(5) 1.1156(3) 0.20512(12) 0.0175(7) Uani 1 1 d . U
C16 C -0.2407(5) 1.1451(3) 0.25673(11) 0.0214(7) Uani 1 1 d . U
H16A H -0.1382 1.1807 0.2831 0.026 Uiso 1 1 calc R U
H16B H -0.3535 1.2190 0.2440 0.026 Uiso 1 1 calc R U
C17 C 0.3447(5) 1.3041(3) 0.09536(11) 0.0175(7) Uani 1 1 d . U
C18 C 0.4533(5) 1.3967(3) 0.13325(12) 0.0278(8) Uani 1 1 d . U
H18A H 0.3320 1.4403 0.1536 0.042 Uiso 1 1 calc R U
H18B H 0.5468 1.4694 0.1096 0.042 Uiso 1 1 calc R U
H18C H 0.5502 1.3396 0.1607 0.042 Uiso 1 1 calc R U
C19 C 0.5408(5) 1.2410(3) 0.06351(12) 0.0295(8) Uani 1 1 d . U
H19A H 0.6254 1.1741 0.0905 0.044 Uiso 1 1 calc R U
H19B H 0.6447 1.3156 0.0451 0.044 Uiso 1 1 calc R U
H19C H 0.4774 1.1932 0.0346 0.044 Uiso 1 1 calc R U
C20 C 0.1983(5) 1.3966(3) 0.05167(12) 0.0304(8) Uani 1 1 d . U
H20A H 0.1326 1.3396 0.0262 0.046 Uiso 1 1 calc R U
H20B H 0.2947 1.4701 0.0294 0.046 Uiso 1 1 calc R U
H20C H 0.0745 1.4392 0.0716 0.046 Uiso 1 1 calc R U
C21 C -0.0288(5) 0.8241(3) 0.11519(11) 0.0179(7) Uani 1 1 d . U
C22 C 0.0360(5) 0.7012(3) 0.16161(12) 0.0266(8) Uani 1 1 d . U
H22A H 0.2006 0.7048 0.1680 0.040 Uiso 1 1 calc R U
H22B H -0.0009 0.6130 0.1494 0.040 Uiso 1 1 calc R U
H22C H -0.0505 0.7076 0.1970 0.040 Uiso 1 1 calc R U
C23 C -0.2775(4) 0.8092(3) 0.09859(12) 0.0253(8) Uani 1 1 d . U
H23A H -0.3797 0.8050 0.1323 0.038 Uiso 1 1 calc R U
H23B H -0.2938 0.7234 0.0827 0.038 Uiso 1 1 calc R U
H23C H -0.3180 0.8896 0.0701 0.038 Uiso 1 1 calc R U
C24 C 0.1245(5) 0.8163(3) 0.06220(11) 0.0232(7) Uani 1 1 d . U
H24A H 0.0818 0.8906 0.0312 0.035 Uiso 1 1 calc R U
H24B H 0.1043 0.7254 0.0506 0.035 Uiso 1 1 calc R U
H24C H 0.2852 0.8281 0.0709 0.035 Uiso 1 1 calc R U
C25 C 0.2968(5) 0.6549(3) 0.55935(13) 0.0218(7) Uani 1 1 d . U
C26 C 0.4101(5) 0.5953(3) 0.59741(13) 0.0235(8) Uani 1 1 d . U
C27 C 0.7669(5) 0.6630(3) 0.67414(12) 0.0313(8) Uani 1 1 d . U
H27A H 0.8757 0.6914 0.6420 0.047 Uiso 1 1 calc R U
H27B H 0.8513 0.6289 0.7085 0.047 Uiso 1 1 calc R U
H27C H 0.6731 0.7432 0.6803 0.047 Uiso 1 1 calc R U
C28 C 0.3772(5) 0.4596(3) 0.71964(11) 0.0269(8) Uani 1 1 d . U
H28A H 0.2871 0.5384 0.7289 0.040 Uiso 1 1 calc R U
H28B H 0.4643 0.4185 0.7526 0.040 Uiso 1 1 calc R U
H28C H 0.2739 0.3892 0.7096 0.040 Uiso 1 1 calc R U
C29 C 0.7578(5) 0.3755(3) 0.64101(12) 0.0307(8) Uani 1 1 d . U
H29A H 0.6600 0.3073 0.6275 0.046 Uiso 1 1 calc R U
H29B H 0.8346 0.3304 0.6751 0.046 Uiso 1 1 calc R U
H29C H 0.8730 0.4115 0.6113 0.046 Uiso 1 1 calc R U

loop_
_atom_site_aniso_label
_atom_site_aniso_U_11
_atom_site_aniso_U_22
_atom_site_aniso_U_33
_atom_site_aniso_U_23
_atom_site_aniso_U_13
_atom_site_aniso_U_12
Si1 0.0243(5) 0.0187(5) 0.0211(5) -0.0020(4) 0.0014(4) -0.0029(4)
O1 0.0227(12) 0.0179(12) 0.0208(12) -0.0032(9) 0.0084(10) -0.0068(9)
N1 0.0220(15) 0.0142(14) 0.0158(14) -0.0005(11) 0.0019(12) -0.0007(11)
C1 0.0242(18) 0.0211(18) 0.0153(18) -0.0071(14) 0.0015(15) 0.0029(15)
C2 0.0250(18) 0.0193(17) 0.0199(18) -0.0005(14) 0.0021(15) -0.0032(14)
C3 0.0238(19) 0.0243(18) 0.0211(18) -0.0092(14) 0.0034(15) -0.0011(15)
C4 0.0248(19) 0.0155(17) 0.0169(18) -0.0049(13) 0.0019(14) 0.0024(15)
C5 0.0238(18) 0.0181(18) 0.0194(18) -0.0032(14) 0.0055(15) 0.0005(14)
C6 0.0201(18) 0.0205(18) 0.0227(18) -0.0071(14) 0.0023(15) -0.0014(14)
C7 0.0270(19) 0.0223(18) 0.0201(18) -0.0035(14) 0.0040(15) 0.0033(15)
C8 0.0271(19) 0.0174(17) 0.0180(17) 0.0005(13) 0.0024(15) 0.0004(14)
C9 0.0253(19) 0.0244(18) 0.0215(18) -0.0004(14) 0.0053(15) -0.0012(15)
C10 0.0187(17) 0.0169(17) 0.0144(17) 0.0020(13) -0.0008(14) -0.0056(14)
C11 0.0170(17) 0.0134(16) 0.0162(17) -0.0027(13) -0.0040(14) 0.0005(13)
C12 0.0170(17) 0.0163(16) 0.0164(17) -0.0034(13) 0.0008(14) -0.0012(13)
C13 0.0196(18) 0.0125(16) 0.0161(17) -0.0007(13) -0.0003(14) -0.0015(13)
C14 0.0290(19) 0.0112(16) 0.0206(18) -0.0020(13) -0.0034(15) -0.0019(14)
C15 0.0219(18) 0.0144(16) 0.0162(17) -0.0027(13) 0.0001(14) 0.0023(14)
C16 0.0310(19) 0.0137(16) 0.0186(18) -0.0007(13) 0.0013(15) -0.0014(14)
C17 0.0211(17) 0.0129(16) 0.0174(17) -0.0007(13) 0.0030(14) -0.0043(13)
C18 0.029(2) 0.0232(18) 0.031(2) -0.0029(15) -0.0007(16) -0.0069(15)
C19 0.0311(19) 0.0205(18) 0.034(2) 0.0005(15) 0.0119(16) -0.0065(15)
C20 0.032(2) 0.0253(19) 0.031(2) 0.0017(15) -0.0010(17) -0.0081(15)
C21 0.0189(18) 0.0153(16) 0.0201(18) -0.0056(13) 0.0018(14) -0.0036(13)
C22 0.032(2) 0.0168(17) 0.031(2) -0.0056(14) 0.0046(16) -0.0022(15)
C23 0.0237(18) 0.0246(18) 0.030(2) -0.0131(15) 0.0060(15) -0.0063(15)
C24 0.0281(19) 0.0208(17) 0.0232(18) -0.0105(14) -0.0006(15) -0.0023(14)
C25 0.0206(18) 0.0221(18) 0.0234(19) -0.0073(15) 0.0056(15) -0.0054(15)
C26 0.0264(19) 0.0199(18) 0.0240(19) -0.0045(14) 0.0036(15) -0.0030(15)
C27 0.0296(19) 0.0317(19) 0.031(2) -0.0024(15) -0.0013(16) -0.0133(15)
C28 0.0278(19) 0.0243(18) 0.0280(19) -0.0038(14) 0.0036(16) -0.0049(15)
C29 0.034(2) 0.0302(19) 0.028(2) -0.0048(15) 0.0014(16) 0.0026(16)

loop_
_atom_type_symbol
_atom_type_description
_atom_type_scat_dispersion_real
_atom_type_scat_dispersion_imag
_atom_type_scat_source
C C 0.0033 0.0016 'International Tables Vol C Tables 4.2.6.8 and 6.1.1.4'
H H 0.0000 0.0000 'International Tables Vol C Tables 4.2.6.8 and 6.1.1.4'
N N 0.0061 0.0033 'International Tables Vol C Tables 4.2.6.8 and 6.1.1.4'
O O 0.0106 0.0060 'International Tables Vol C Tables 4.2.6.8 and 6.1.1.4'
Si Si 0.0817 0.0704 'International Tables Vol C Tables 4.2.6.8 and 6.1.1.4'

loop_
_geom_angle_atom_site_label_1
_geom_angle_atom_site_label_2
_geom_angle_atom_site_label_3
_geom_angle
C26 Si1 C27 107.54(14)
C26 Si1 C29 110.08(14)
C27 Si1 C29 109.59(14)
C26 Si1 C28 108.23(14)
C27 Si1 C28 110.92(13)
C29 Si1 C28 110.44(14)
C10 O1 C9 113.10(19)
C9 N1 C8 113.3(2)
C9 N1 C16 108.4(2)
C8 N1 C16 112.5(2)
C2 C1 C6 118.4(3)
C2 C1 C25 122.0(3)
C6 C1 C25 119.5(3)
C3 C2 C1 120.8(3)
C3 C2 H2 119.6
C1 C2 H2 119.6
C2 C3 C4 121.0(3)
C2 C3 H3 119.5
C4 C3 H3 119.5
C5 C4 C3 117.8(3)
C5 C4 C7 121.5(3)
C3 C4 C7 120.7(3)
C6 C5 C4 121.7(3)
C6 C5 H5 119.2
C4 C5 H5 119.2
C5 C6 C1 120.2(3)
C5 C6 H6 119.9
C1 C6 H6 119.9
C4 C7 C8 113.4(2)
C4 C7 H7A 108.9
C8 C7 H7A 108.9
C4 C7 H7B 108.9
C8 C7 H7B 108.9
H7A C7 H7B 107.7
N1 C8 C7 110.8(2)
N1 C8 H8A 109.5
C7 C8 H8A 109.5
N1 C8 H8B 109.5
C7 C8 H8B 109.5
H8A C8 H8B 108.1
N1 C9 O1 113.6(2)
N1 C9 H9A 108.9
O1 C9 H9A 108.9
N1 C9 H9B 108.9
O1 C9 H9B 108.9
H9A C9 H9B 107.7
C15 C10 O1 121.0(2)
C15 C10 C11 121.3(2)
O1 C10 C11 117.7(2)
C12 C11 C10 116.4(2)
C12 C11 C21 121.8(2)
C10 C11 C21 121.8(2)
C13 C12 C11 124.2(3)
C13 C12 H12 117.9
C11 C12 H12 117.9
C14 C13 C12 116.6(2)
C14 C13 C17 122.3(2)
C12 C13 C17 120.9(2)
C13 C14 C15 122.3(2)
C13 C14 H14 118.8
C15 C14 H14 118.8
C10 C15 C14 119.1(3)
C10 C15 C16 120.1(2)
C14 C15 C16 120.8(2)
N1 C16 C15 113.2(2)
N1 C16 H16A 108.9
C15 C16 H16A 108.9
N1 C16 H16B 108.9
C15 C16 H16B 108.9
H16A C16 H16B 107.8
C13 C17 C19 112.1(2)
C13 C17 C18 112.3(2)
C19 C17 C18 107.5(2)
C13 C17 C20 107.7(2)
C19 C17 C20 108.7(2)
C18 C17 C20 108.5(2)
C17 C18 H18A 109.5
C17 C18 H18B 109.5
H18A C18 H18B 109.5
C17 C18 H18C 109.5
H18A C18 H18C 109.5
H18B C18 H18C 109.5
C17 C19 H19A 109.5
C17 C19 H19B 109.5
H19A C19 H19B 109.5
C17 C19 H19C 109.5
H19A C19 H19C 109.5
H19B C19 H19C 109.5
C17 C20 H20A 109.5
C17 C20 H20B 109.5
H20A C20 H20B 109.5
C17 C20 H20C 109.5
H20A C20 H20C 109.5
H20B C20 H20C 109.5
C23 C21 C24 107.1(2)
C23 C21 C11 110.1(2)
C24 C21 C11 112.6(2)
C23 C21 C22 110.4(2)
C24 C21 C22 107.6(2)
C11 C21 C22 109.1(2)
C21 C22 H22A 109.5
C21 C22 H22B 109.5
H22A C22 H22B 109.5
C21 C22 H22C 109.5
H22A C22 H22C 109.5
H22B C22 H22C 109.5
C21 C23 H23A 109.5
C21 C23 H23B 109.5
H23A C23 H23B 109.5
C21 C23 H23C 109.5
H23A C23 H23C 109.5
H23B C23 H23C 109.5
C21 C24 H24A 109.5
C21 C24 H24B 109.5
H24A C24 H24B 109.5
C21 C24 H24C 109.5
H24A C24 H24C 109.5
H24B C24 H24C 109.5
C26 C25 C1 176.5(3)
C25 C26 Si1 173.8(3)
Si1 C27 H27A 109.5
Si1 C27 H27B 109.5
H27A C27 H27B 109.5
Si1 C27 H27C 109.5
H27A C27 H27C 109.5
H27B C27 H27C 109.5
Si1 C28 H28A 109.5
Si1 C28 H28B 109.5
H28A C28 H28B 109.5
Si1 C28 H28C 109.5
H28A C28 H28C 109.5
H28B C28 H28C 109.5
Si1 C29 H29A 109.5
Si1 C29 H29B 109.5
H29A C29 H29B 109.5
Si1 C29 H29C 109.5
H29A C29 H29C 109.5
H29B C29 H29C 109.5

loop_
_geom_bond_atom_site_label_1
_geom_bond_atom_site_label_2
_geom_bond_distance
Si1 C26 1.829(3)
Si1 C27 1.857(3)
Si1 C29 1.860(3)
Si1 C28 1.861(3)
O1 C10 1.389(3)
O1 C9 1.453(3)
N1 C9 1.427(3)
N1 C8 1.469(3)
N1 C16 1.471(3)
C1 C2 1.388(4)
C1 C6 1.408(4)
C1 C25 1.450(4)
C2 C3 1.384(4)
C2 H2 0.9500
C3 C4 1.404(4)
C3 H3 0.9500
C4 C5 1.386(4)
C4 C7 1.507(4)
C5 C6 1.380(4)
C5 H5 0.9500
C6 H6 0.9500
C7 C8 1.521(3)
C7 H7A 0.9900
C7 H7B 0.9900
C8 H8A 0.9900
C8 H8B 0.9900
C9 H9A 0.9900
C9 H9B 0.9900
C10 C15 1.384(3)
C10 C11 1.411(3)
C11 C12 1.398(3)
C11 C21 1.538(3)
C12 C13 1.391(3)
C12 H12 0.9500
C13 C14 1.381(3)
C13 C17 1.531(3)
C14 C15 1.398(3)
C14 H14 0.9500
C15 C16 1.528(3)
C16 H16A 0.9900
C16 H16B 0.9900
C17 C19 1.535(4)
C17 C18 1.536(4)
C17 C20 1.539(4)
C18 H18A 0.9800
C18 H18B 0.9800
C18 H18C 0.9800
C19 H19A 0.9800
C19 H19B 0.9800
C19 H19C 0.9800
C20 H20A 0.9800
C20 H20B 0.9800
C20 H20C 0.9800
C21 C23 1.533(3)
C21 C24 1.535(3)
C21 C22 1.541(4)
C22 H22A 0.9800
C22 H22B 0.9800
C22 H22C 0.9800
C23 H23A 0.9800
C23 H23B 0.9800
C23 H23C 0.9800
C24 H24A 0.9800
C24 H24B 0.9800
C24 H24C 0.9800
C25 C26 1.209(4)
C27 H27A 0.9800
C27 H27B 0.9800
C27 H27C 0.9800
C28 H28A 0.9800
C28 H28B 0.9800
C28 H28C 0.9800
C29 H29A 0.9800
C29 H29B 0.9800
C29 H29C 0.9800
